data_4026552
loop_
_publ_author_name
'Kaleb I. Jentzsch'
'Taewoo Min'
'Jennifer I. Etcheson'
'James C. Fettinger'
'Annaliese K. Franz'

_publ_section_title
;
 Silyl Fluoride Electrophiles for the Enantioselective Synthesis of
 Silylated Pyrrolidine Catalysts
;
_journal_name_full 'Journal of Organic Chemistry'
_journal_page_first 7065
_journal_page_last 7075
_journal_paper_doi 10.1021/jo200991q
_journal_volume 76
_journal_year 2011
_chemical_absolute_configuration ad
_chemical_formula_moiety '2(C20 H28 N O Si), Br4 Zn, H2 O'
_chemical_formula_sum 'C40 H58 Br4 N2 O3 Si2 Zn'
_chemical_formula_weight 1056.07
_chemical_name_systematic
;
?
;
_space_group_IT_number 5
_symmetry_cell_setting monoclinic
_symmetry_space_group_name_Hall 'I 2y'
_symmetry_space_group_name_H-M 'I 1 2 1'
_atom_sites_solution_hydrogens geom
_atom_sites_solution_primary direct
_atom_sites_solution_secondary difmap
_audit_creation_method SHELXL-97
_cell_angle_alpha 90.00
_cell_angle_beta 102.2670(10)
_cell_angle_gamma 90.00
_cell_formula_units_Z 2
_cell_length_a 8.7606(3)
_cell_length_b 14.0441(5)
_cell_length_c 19.0306(8)
_cell_measurement_reflns_used 9941
_cell_measurement_temperature 90(2)
_cell_measurement_theta_max 27.52
_cell_measurement_theta_min 2.40
_cell_volume 2287.97(15)
_computing_cell_refinement 'SAINT (7.60A) (Bruker, 2008)'
_computing_data_collection 'SMART (Version 5.054) (Bruker, 2002)'
_computing_data_reduction 'SAINT (7.60A) (Bruker, 2008)'
_computing_molecular_graphics 'SHELXTL 5.1, XP (Sheldrick, 1994)'
_computing_publication_material SHELXL97
_computing_structure_refinement 'SHELXL-97 (Sheldrick, 2008)'
_computing_structure_solution 'SHELXS-97 (Sheldrick, 2008)'
_diffrn_ambient_temperature 90(2)
_diffrn_measured_fraction_theta_full 1.000
_diffrn_measured_fraction_theta_max 1.000
_diffrn_measurement_device_type 'Bruker SMART1000 CCD'
_diffrn_measurement_method '\f and \w scans'
_diffrn_radiation_monochromator graphite
_diffrn_radiation_source 'fine-focus sealed tube'
_diffrn_radiation_type MoK\a
_diffrn_radiation_wavelength 0.71073
_diffrn_reflns_av_R_equivalents 0.0116
_diffrn_reflns_av_sigmaI/netI 0.0170
_diffrn_reflns_limit_h_max 11
_diffrn_reflns_limit_h_min -11
_diffrn_reflns_limit_k_max 18
_diffrn_reflns_limit_k_min -18
_diffrn_reflns_limit_l_max 24
_diffrn_reflns_limit_l_min -24
_diffrn_reflns_number 10347
_diffrn_reflns_theta_full 27.52
_diffrn_reflns_theta_max 27.52
_diffrn_reflns_theta_min 1.82
_exptl_absorpt_coefficient_mu 4.118
_exptl_absorpt_correction_T_max 0.5006
_exptl_absorpt_correction_T_min 0.2772
_exptl_absorpt_correction_type multi-scan
_exptl_absorpt_process_details 'SADABS 2008/2 (Sheldrick, 2008)'
_exptl_crystal_colour Colorless
_exptl_crystal_density_diffrn 1.533
_exptl_crystal_description Block
_exptl_crystal_F_000 1068
_exptl_crystal_size_max 0.42
_exptl_crystal_size_mid 0.22
_exptl_crystal_size_min 0.20
_refine_diff_density_max 0.355
_refine_diff_density_min -0.242
_refine_diff_density_rms 0.055
_refine_ls_abs_structure_details 'Flack H D (1983), Acta Cryst. A39, 876-881'
_refine_ls_abs_structure_Flack 0.005(5)
_refine_ls_extinction_method none
_refine_ls_goodness_of_fit_ref 1.029
_refine_ls_hydrogen_treatment refU
_refine_ls_matrix_type full
_refine_ls_number_parameters 277
_refine_ls_number_reflns 5267
_refine_ls_number_restraints 4
_refine_ls_restrained_S_all 1.029
_refine_ls_R_factor_all 0.0248
_refine_ls_R_factor_gt 0.0245
_refine_ls_shift/su_max 0.001
_refine_ls_shift/su_mean 0.000
_refine_ls_structure_factor_coef Fsqd
_refine_ls_weighting_details 'calc w=1/[\s^2^(Fo^2^)+(0.0499P)^2^+0.9527P] where P=(Fo^2^+2Fc^2^)/3'
_refine_ls_weighting_scheme calc
_refine_ls_wR_factor_gt 0.0633
_refine_ls_wR_factor_ref 0.0635
_reflns_number_gt 5210
_reflns_number_total 5267
_reflns_threshold_expression >2sigma(I)
_cod_data_source_file jo200991q_si_001_3.cif
_cod_data_source_block jf1992fmi
_cod_depositor_comments
;
The following automatic conversions were performed:

'_refine_ls_hydrogen_treatment' value 'refu' changed to 'refU'
according to the built-in table from CIF Core dictionary named
'cif_core.dic' version 2.4.1 from 2010-06-29.

Automatic conversion script
Id: cif_fix_values 1715 2011-07-08 13:25:40Z adriana 
;
_cod_original_sg_symbol_H-M 'I 2'
_cod_database_code 4026552

loop_
_symmetry_equiv_pos_as_xyz
'x, y, z'
'-x, y, -z'
'x+1/2, y+1/2, z+1/2'
'-x+1/2, y+1/2, -z+1/2'

loop_
_atom_site_label
_atom_site_type_symbol
_atom_site_fract_x
_atom_site_fract_y
_atom_site_fract_z
_atom_site_U_iso_or_equiv
_atom_site_adp_type
_atom_site_occupancy
_atom_site_symmetry_multiplicity
_atom_site_calc_flag
_atom_site_refinement_flags
Br1 Br 0.60141(3) 0.476047(17) 0.916160(12) 0.02174(6) Uani 1 1 d .
Br2 Br 0.70218(3) 0.272173(16) 1.060962(12) 0.02365(7) Uani 1 1 d .
Zn1 Zn 0.5000 0.37863(3) 1.0000 0.01620(8) Uani 1 2 d S
Si1 Si 1.20841(8) 0.37690(5) 0.70158(3) 0.02135(13) Uani 1 1 d .
C1 C 0.9617(2) 0.44787(14) 0.76606(11) 0.0108(4) Uani 1 1 d .
O1 O 1.09760(17) 0.39502(11) 0.76108(8) 0.0136(3) Uani 1 1 d .
C2 C 1.3391(3) 0.2798(2) 0.74442(14) 0.0324(6) Uani 1 1 d .
H2A H 1.4019 0.3021 0.7903 0.061(13) Uiso 1 1 calc R
H2B H 1.4083 0.2608 0.7126 0.042(10) Uiso 1 1 calc R
H2C H 1.2761 0.2250 0.7530 0.073(15) Uiso 1 1 calc R
C3 C 1.3294(3) 0.4838(3) 0.6914(2) 0.0435(8) Uani 1 1 d .
H3A H 1.2618 0.5340 0.6660 0.088(18) Uiso 1 1 calc R
H3B H 1.4078 0.4664 0.6638 0.057(12) Uiso 1 1 calc R
H3C H 1.3817 0.5068 0.7390 0.083(17) Uiso 1 1 calc R
C4 C 1.0912(4) 0.3393(3) 0.61228(15) 0.0380(7) Uani 1 1 d .
H4A H 1.0236 0.2859 0.6187 0.072(15) Uiso 1 1 calc R
H4B H 1.1617 0.3195 0.5813 0.052(11) Uiso 1 1 calc R
H4C H 1.0269 0.3927 0.5899 0.065(14) Uiso 1 1 calc R
C5 C 0.8602(2) 0.37840(15) 0.79928(10) 0.0129(4) Uani 1 1 d .
H5 H 0.7584 0.4097 0.8008 0.015(7) Uiso 1 1 calc R
N5 N 0.9450(2) 0.35515(13) 0.87499(10) 0.0157(3) Uani 1 1 d D
H5A H 0.942(4) 0.3986(17) 0.9069(13) 0.025(8) Uiso 1 1 d D
H5B H 1.0449(14) 0.353(3) 0.8761(19) 0.030(9) Uiso 1 1 d D
C6 C 0.8280(2) 0.27903(16) 0.76335(11) 0.0159(4) Uani 1 1 d .
H6A H 0.7143 0.2687 0.7463 0.016(6) Uiso 1 1 calc R
H6B H 0.8790 0.2736 0.7218 0.019(7) Uiso 1 1 calc R
C7 C 0.8966(3) 0.20599(16) 0.82161(12) 0.0182(4) Uani 1 1 d .
H7A H 0.8327 0.1473 0.8166 0.025(8) Uiso 1 1 calc R
H7B H 1.0052 0.1892 0.8194 0.053(12) Uiso 1 1 calc R
C8 C 0.8912(3) 0.25765(16) 0.89084(12) 0.0185(4) Uani 1 1 d .
H8A H 0.7840 0.2590 0.8999 0.026(8) Uiso 1 1 calc R
H8B H 0.9628 0.2284 0.9325 0.031(8) Uiso 1 1 calc R
C9 C 0.8770(2) 0.48491(15) 0.69240(11) 0.0129(4) Uani 1 1 d .
C10 C 0.9458(2) 0.55973(15) 0.66122(12) 0.0157(4) Uani 1 1 d .
H10 H 1.0357 0.5906 0.6884 0.016(7) Uiso 1 1 calc R
C11 C 0.8843(3) 0.58924(18) 0.59115(13) 0.0200(4) Uani 1 1 d .
H11 H 0.9346 0.6383 0.5702 0.024(8) Uiso 1 1 calc R
C12 C 0.7489(3) 0.54689(18) 0.55169(13) 0.0229(5) Uani 1 1 d .
H12 H 0.7072 0.5663 0.5036 0.037(9) Uiso 1 1 calc R
C13 C 0.6760(3) 0.47622(19) 0.58337(12) 0.0228(4) Uani 1 1 d .
H13 H 0.5817 0.4486 0.5574 0.050(11) Uiso 1 1 calc R
C14 C 0.7398(3) 0.44528(16) 0.65313(12) 0.0177(4) Uani 1 1 d .
H14 H 0.6888 0.3965 0.6740 0.038(10) Uiso 1 1 calc R
C15 C 1.0092(2) 0.53100(14) 0.81947(11) 0.0118(4) Uani 1 1 d .
C16 C 0.8940(2) 0.59211(15) 0.83343(11) 0.0139(4) Uani 1 1 d .
H16 H 0.7892 0.5853 0.8076 0.023(8) Uiso 1 1 calc R
C17 C 0.9324(3) 0.66325(16) 0.88523(12) 0.0168(4) Uani 1 1 d .
H17 H 0.8532 0.7042 0.8951 0.035(9) Uiso 1 1 calc R
C18 C 1.0863(3) 0.67465(16) 0.92262(12) 0.0190(4) Uani 1 1 d .
H18 H 1.1126 0.7238 0.9574 0.033(9) Uiso 1 1 calc R
C19 C 1.2012(3) 0.61351(16) 0.90863(12) 0.0190(4) Uani 1 1 d .
H19 H 1.3063 0.6209 0.9340 0.021(8) Uiso 1 1 calc R
C20 C 1.1626(2) 0.54140(16) 0.85753(12) 0.0154(4) Uani 1 1 d .
H20 H 1.2412 0.4992 0.8487 0.018(7) Uiso 1 1 calc R
O21 O 1.0000 0.46839(18) 1.0000 0.0257(5) Uani 1 2 d SD
H21A H 1.080(4) 0.501(3) 1.007(3) 0.09(2) Uiso 1 1 d D

loop_
_atom_site_aniso_label
_atom_site_aniso_U_11
_atom_site_aniso_U_22
_atom_site_aniso_U_33
_atom_site_aniso_U_23
_atom_site_aniso_U_13
_atom_site_aniso_U_12
Br1 0.01807(11) 0.02917(12) 0.02030(11) 0.00175(9) 0.00932(8) -0.00227(9)
Br2 0.01850(11) 0.02843(12) 0.02041(11) -0.00559(9) -0.00393(8) 0.00469(9)
Zn1 0.01199(15) 0.02302(17) 0.01389(15) 0.000 0.00344(12) 0.000
Si1 0.0196(3) 0.0298(3) 0.0159(3) 0.0018(3) 0.0066(2) 0.0118(3)
C1 0.0075(8) 0.0115(8) 0.0129(9) -0.0004(7) 0.0015(7) 0.0013(7)
O1 0.0115(6) 0.0148(7) 0.0144(7) 0.0000(5) 0.0027(5) 0.0039(5)
C2 0.0303(13) 0.0448(16) 0.0212(11) -0.0011(11) 0.0035(10) 0.0252(13)
C3 0.0276(14) 0.0545(19) 0.056(2) 0.0185(17) 0.0257(14) 0.0056(14)
C4 0.0414(15) 0.0535(18) 0.0172(12) -0.0031(11) 0.0016(11) 0.0296(14)
C5 0.0138(8) 0.0138(9) 0.0105(8) 0.0003(7) 0.0015(7) -0.0020(7)
N5 0.0213(9) 0.0135(8) 0.0112(8) 0.0008(6) 0.0011(7) -0.0050(7)
C6 0.0180(9) 0.0141(9) 0.0149(9) -0.0031(8) 0.0019(7) -0.0036(8)
C7 0.0218(11) 0.0145(10) 0.0173(10) 0.0008(8) 0.0023(8) -0.0028(8)
C8 0.0250(11) 0.0133(11) 0.0162(10) 0.0020(8) 0.0023(8) -0.0066(8)
C9 0.0138(9) 0.0142(9) 0.0110(8) 0.0005(7) 0.0033(7) 0.0039(8)
C10 0.0151(9) 0.0163(10) 0.0160(10) 0.0015(7) 0.0040(8) 0.0033(7)
C11 0.0247(11) 0.0204(11) 0.0166(10) 0.0043(9) 0.0082(9) 0.0057(9)
C12 0.0281(12) 0.0252(12) 0.0136(10) 0.0016(9) 0.0005(9) 0.0078(10)
C13 0.0229(11) 0.0250(11) 0.0163(10) -0.0011(9) -0.0051(8) 0.0020(9)
C14 0.0165(10) 0.0177(9) 0.0177(10) 0.0003(8) 0.0008(8) 0.0006(8)
C15 0.0142(9) 0.0118(9) 0.0096(8) 0.0002(7) 0.0031(7) -0.0017(7)
C16 0.0154(9) 0.0144(9) 0.0119(9) 0.0023(7) 0.0028(7) 0.0011(7)
C17 0.0243(11) 0.0130(9) 0.0143(10) 0.0015(8) 0.0072(8) 0.0019(8)
C18 0.0314(12) 0.0140(10) 0.0121(9) -0.0003(7) 0.0056(8) -0.0050(9)
C19 0.0195(11) 0.0194(10) 0.0166(10) 0.0004(8) 0.0007(8) -0.0075(8)
C20 0.0142(9) 0.0160(9) 0.0160(10) 0.0016(8) 0.0031(8) -0.0017(8)
O21 0.0445(16) 0.0150(11) 0.0218(12) 0.000 0.0161(11) 0.000

loop_
_atom_type_symbol
_atom_type_description
_atom_type_scat_dispersion_real
_atom_type_scat_dispersion_imag
_atom_type_scat_source
C C 0.0033 0.0016 'International Tables Vol C Tables 4.2.6.8 and 6.1.1.4'
H H 0.0000 0.0000 'International Tables Vol C Tables 4.2.6.8 and 6.1.1.4'
N N 0.0061 0.0033 'International Tables Vol C Tables 4.2.6.8 and 6.1.1.4'
O O 0.0106 0.0060 'International Tables Vol C Tables 4.2.6.8 and 6.1.1.4'
Si Si 0.0817 0.0704 'International Tables Vol C Tables 4.2.6.8 and 6.1.1.4'
Zn Zn 0.2839 1.4301 'International Tables Vol C Tables 4.2.6.8 and 6.1.1.4'
Br Br -0.2901 2.4595 'International Tables Vol C Tables 4.2.6.8 and 6.1.1.4'

loop_
_geom_angle_atom_site_label_1
_geom_angle_atom_site_label_2
_geom_angle_atom_site_label_3
_geom_angle
_geom_angle_site_symmetry_1
_geom_angle_site_symmetry_3
Br1 Zn1 Br1 110.826(19) . 2_657
Br1 Zn1 Br2 111.647(8) . 2_657
Br1 Zn1 Br2 109.462(9) 2_657 2_657
Br1 Zn1 Br2 109.462(9) . .
Br1 Zn1 Br2 111.647(8) 2_657 .
Br2 Zn1 Br2 103.604(18) 2_657 .
O1 Si1 C2 102.05(10) . .
O1 Si1 C4 112.11(12) . .
C2 Si1 C4 111.17(14) . .
O1 Si1 C3 111.95(13) . .
C2 Si1 C3 108.98(15) . .
C4 Si1 C3 110.29(18) . .
O1 C1 C9 111.47(16) . .
O1 C1 C5 105.12(16) . .
C9 C1 C5 112.34(16) . .
O1 C1 C15 109.02(16) . .
C9 C1 C15 110.84(17) . .
C5 C1 C15 107.82(16) . .
C1 O1 Si1 138.08(13) . .
Si1 C2 H2A 109.5 . .
Si1 C2 H2B 109.5 . .
H2A C2 H2B 109.5 . .
Si1 C2 H2C 109.5 . .
H2A C2 H2C 109.5 . .
H2B C2 H2C 109.5 . .
Si1 C3 H3A 109.5 . .
Si1 C3 H3B 109.5 . .
H3A C3 H3B 109.5 . .
Si1 C3 H3C 109.5 . .
H3A C3 H3C 109.5 . .
H3B C3 H3C 109.5 . .
Si1 C4 H4A 109.5 . .
Si1 C4 H4B 109.5 . .
H4A C4 H4B 109.5 . .
Si1 C4 H4C 109.5 . .
H4A C4 H4C 109.5 . .
H4B C4 H4C 109.5 . .
N5 C5 C1 108.52(16) . .
N5 C5 C6 103.43(16) . .
C1 C5 C6 117.01(17) . .
N5 C5 H5 109.2 . .
C1 C5 H5 109.2 . .
C6 C5 H5 109.2 . .
C8 N5 C5 106.09(16) . .
C8 N5 H5A 116(2) . .
C5 N5 H5A 116(2) . .
C8 N5 H5B 109(2) . .
C5 N5 H5B 108(2) . .
H5A N5 H5B 101(3) . .
C7 C6 C5 106.00(17) . .
C7 C6 H6A 110.5 . .
C5 C6 H6A 110.5 . .
C7 C6 H6B 110.5 . .
C5 C6 H6B 110.5 . .
H6A C6 H6B 108.7 . .
C8 C7 C6 103.19(18) . .
C8 C7 H7A 111.1 . .
C6 C7 H7A 111.1 . .
C8 C7 H7B 111.1 . .
C6 C7 H7B 111.1 . .
H7A C7 H7B 109.1 . .
N5 C8 C7 101.15(17) . .
N5 C8 H8A 111.5 . .
C7 C8 H8A 111.5 . .
N5 C8 H8B 111.5 . .
C7 C8 H8B 111.5 . .
H8A C8 H8B 109.4 . .
C14 C9 C10 118.19(19) . .
C14 C9 C1 123.51(19) . .
C10 C9 C1 118.22(18) . .
C11 C10 C9 121.0(2) . .
C11 C10 H10 119.5 . .
C9 C10 H10 119.5 . .
C10 C11 C12 120.1(2) . .
C10 C11 H11 120.0 . .
C12 C11 H11 120.0 . .
C13 C12 C11 119.3(2) . .
C13 C12 H12 120.4 . .
C11 C12 H12 120.4 . .
C12 C13 C14 120.5(2) . .
C12 C13 H13 119.7 . .
C14 C13 H13 119.7 . .
C9 C14 C13 120.9(2) . .
C9 C14 H14 119.6 . .
C13 C14 H14 119.6 . .
C20 C15 C16 119.64(19) . .
C20 C15 C1 121.10(19) . .
C16 C15 C1 119.09(18) . .
C15 C16 C17 120.1(2) . .
C15 C16 H16 120.0 . .
C17 C16 H16 120.0 . .
C18 C17 C16 120.4(2) . .
C18 C17 H17 119.8 . .
C16 C17 H17 119.8 . .
C19 C18 C17 119.5(2) . .
C19 C18 H18 120.3 . .
C17 C18 H18 120.3 . .
C18 C19 C20 120.2(2) . .
C18 C19 H19 119.9 . .
C20 C19 H19 119.9 . .
C15 C20 C19 120.2(2) . .
C15 C20 H20 119.9 . .
C19 C20 H20 119.9 . .

loop_
_geom_bond_atom_site_label_1
_geom_bond_atom_site_label_2
_geom_bond_distance
_geom_bond_site_symmetry_2
Br1 Zn1 2.4102(3) .
Br2 Zn1 2.4177(3) .
Zn1 Br1 2.4102(3) 2_657
Zn1 Br2 2.4177(3) 2_657
Si1 O1 1.6602(16) .
Si1 C2 1.855(3) .
Si1 C4 1.865(3) .
Si1 C3 1.871(4) .
C1 O1 1.423(2) .
C1 C9 1.531(3) .
C1 C5 1.544(3) .
C1 C15 1.546(3) .
C2 H2A 0.9800 .
C2 H2B 0.9800 .
C2 H2C 0.9800 .
C3 H3A 0.9800 .
C3 H3B 0.9800 .
C3 H3C 0.9800 .
C4 H4A 0.9800 .
C4 H4B 0.9800 .
C4 H4C 0.9800 .
C5 N5 1.510(3) .
C5 C6 1.553(3) .
C5 H5 1.0000 .
N5 C8 1.500(3) .
N5 H5A 0.865(10) .
N5 H5B 0.871(10) .
C6 C7 1.536(3) .
C6 H6A 0.9900 .
C6 H6B 0.9900 .
C7 C8 1.514(3) .
C7 H7A 0.9900 .
C7 H7B 0.9900 .
C8 H8A 0.9900 .
C8 H8B 0.9900 .
C9 C14 1.390(3) .
C9 C10 1.404(3) .
C10 C11 1.391(3) .
C10 H10 0.9500 .
C11 C12 1.395(4) .
C11 H11 0.9500 .
C12 C13 1.386(4) .
C12 H12 0.9500 .
C13 C14 1.396(3) .
C13 H13 0.9500 .
C14 H14 0.9500 .
C15 C20 1.392(3) .
C15 C16 1.393(3) .
C16 C17 1.394(3) .
C16 H16 0.9500 .
C17 C18 1.393(3) .
C17 H17 0.9500 .
C18 C19 1.391(3) .
C18 H18 0.9500 .
C19 C20 1.395(3) .
C19 H19 0.9500 .
C20 H20 0.9500 .
O21 H21A 0.82(4) .

loop_
_geom_hbond_atom_site_label_D
_geom_hbond_atom_site_label_H
_geom_hbond_atom_site_label_A
_geom_hbond_distance_DH
_geom_hbond_distance_HA
_geom_hbond_distance_DA
_geom_hbond_angle_DHA
_geom_hbond_site_symmetry_A
N5 H5A O21 0.865(10) 1.995(15) 2.817(2) 158(3) .
N5 H5B O1 0.871(10) 2.40(3) 2.834(2) 111(3) .
N5 H5B Br2 0.871(10) 2.55(2) 3.286(2) 142(3) 2_757
O21 H21A Br1 0.82(4) 2.88(4) 3.5190(3) 135(5) 2_757

loop_
_geom_torsion_atom_site_label_1
_geom_torsion_atom_site_label_2
_geom_torsion_atom_site_label_3
_geom_torsion_atom_site_label_4
_geom_torsion
C9 C1 O1 Si1 13.5(3)
C5 C1 O1 Si1 135.48(18)
C15 C1 O1 Si1 -109.1(2)
C2 Si1 O1 C1 -171.4(2)
C4 Si1 O1 C1 -52.4(2)
C3 Si1 O1 C1 72.2(2)
O1 C1 C5 N5 65.39(19)
C9 C1 C5 N5 -173.22(16)
C15 C1 C5 N5 -50.8(2)
O1 C1 C5 C6 -51.1(2)
C9 C1 C5 C6 70.3(2)
C15 C1 C5 C6 -167.26(17)
C1 C5 N5 C8 -152.05(17)
C6 C5 N5 C8 -27.1(2)
N5 C5 C6 C7 0.2(2)
C1 C5 C6 C7 119.5(2)
C5 C6 C7 C8 26.1(2)
C5 N5 C8 C7 43.8(2)
C6 C7 C8 N5 -42.2(2)
O1 C1 C9 C14 104.4(2)
C5 C1 C9 C14 -13.3(3)
C15 C1 C9 C14 -134.0(2)
O1 C1 C9 C10 -72.2(2)
C5 C1 C9 C10 170.16(17)
C15 C1 C9 C10 49.5(2)
C14 C9 C10 C11 -4.2(3)
C1 C9 C10 C11 172.59(19)
C9 C10 C11 C12 2.5(3)
C10 C11 C12 C13 0.8(4)
C11 C12 C13 C14 -2.2(4)
C10 C9 C14 C13 2.8(3)
C1 C9 C14 C13 -173.8(2)
C12 C13 C14 C9 0.4(4)
O1 C1 C15 C20 -4.1(3)
C9 C1 C15 C20 -127.2(2)
C5 C1 C15 C20 109.5(2)
O1 C1 C15 C16 -179.37(17)
C9 C1 C15 C16 57.6(2)
C5 C1 C15 C16 -65.8(2)
C20 C15 C16 C17 0.0(3)
C1 C15 C16 C17 175.33(19)
C15 C16 C17 C18 0.9(3)
C16 C17 C18 C19 -1.0(3)
C17 C18 C19 C20 0.0(3)
C16 C15 C20 C19 -0.9(3)
C1 C15 C20 C19 -176.2(2)
C18 C19 C20 C15 0.9(3)
